data_7036285
loop_
_publ_author_name
'Carbery, David R.'
'Hill, Michael S.'
'Mahon, Mary F.'
'Weetman, Catherine'

_publ_section_title
;
 Facile kinetic induction of a dihydropyridide to pyrrolide ring
 contraction.
;
_journal_issue 14
_journal_name_full 'Dalton transactions (Cambridge, England : 2003)'
_journal_page_first 5925
_journal_page_last 5928
_journal_paper_doi 10.1039/c5dt02887f
_journal_volume 45
_journal_year 2016
_chemical_formula_sum 'C69.5 H94 Mg N6'
_chemical_formula_weight 1037.82
_chemical_name_systematic
; 
 ? 
;
_space_group_IT_number 14
_symmetry_cell_setting monoclinic
_symmetry_space_group_name_Hall '-P 2yn'
_symmetry_space_group_name_H-M 'P 1 21/n 1'
_atom_sites_solution_hydrogens geom
_atom_sites_solution_primary direct
_atom_sites_solution_secondary difmap
_audit_creation_method SHELXL-97
_audit_update_record
;
2015-07-01 deposited with the CCDC.
2015-08-19 downloaded from the CCDC.
;
_cell_angle_alpha 90.00
_cell_angle_beta 96.622(1)
_cell_angle_gamma 90.00
_cell_formula_units_Z 4
_cell_length_a 11.1770(1)
_cell_length_b 25.6120(3)
_cell_length_c 22.8890(3)
_cell_measurement_reflns_used 126709
_cell_measurement_temperature 150(2)
_cell_measurement_theta_max 25.028
_cell_measurement_theta_min 2.910
_cell_volume 6508.61(13)
_computing_cell_refinement 'HKL Scalepack (Otwinowski & Minor 1997)'
_computing_data_collection 'Collect (Bruker AXS BV, 1997-2004)'
_computing_data_reduction 'Denzo & Scalepack (Otwinowski & Minor, 1997)'
_computing_molecular_graphics 'ORTEX (P.McArdle, 1995)'
_computing_publication_material 'SHELXL-97/2 (Sheldrick,1997)'
_computing_structure_refinement 'SHELXL-97 (Sheldrick, 1997)'
_computing_structure_solution 'SHELXS-97 (Sheldrick, 1990)'
_diffrn_ambient_temperature 150(2)
_diffrn_measured_fraction_theta_full 0.995
_diffrn_measured_fraction_theta_max 0.995
_diffrn_measurement_device_type '95mm CCD camera on \k-goniostat'
_diffrn_measurement_method CCD
_diffrn_radiation_monochromator graphite
_diffrn_radiation_source 'fine-focus sealed tube'
_diffrn_radiation_type MoK\a
_diffrn_radiation_wavelength 0.71073
_diffrn_reflns_av_R_equivalents 0.0709
_diffrn_reflns_av_sigmaI/netI 0.0415
_diffrn_reflns_limit_h_max 13
_diffrn_reflns_limit_h_min -13
_diffrn_reflns_limit_k_max 30
_diffrn_reflns_limit_k_min -30
_diffrn_reflns_limit_l_max 27
_diffrn_reflns_limit_l_min -27
_diffrn_reflns_number 85482
_diffrn_reflns_theta_full 25.02
_diffrn_reflns_theta_max 25.02
_diffrn_reflns_theta_min 3.76
_exptl_absorpt_coefficient_mu 0.070
_exptl_absorpt_correction_T_max 0.986
_exptl_absorpt_correction_T_min 0.783
_exptl_absorpt_correction_type multi-scan
_exptl_absorpt_process_details
;
multi-scan from symmetry-related measurements 
 Sortav (Blessing 1995)
;
_exptl_crystal_colour colorless
_exptl_crystal_density_diffrn 1.059
_exptl_crystal_density_method 'not measured'
_exptl_crystal_description block
_exptl_crystal_F_000 2260
_exptl_crystal_size_max 0.60
_exptl_crystal_size_mid 0.40
_exptl_crystal_size_min 0.25
_refine_diff_density_max 0.358
_refine_diff_density_min -0.267
_refine_diff_density_rms 0.036
_refine_ls_extinction_method none
_refine_ls_goodness_of_fit_ref 1.090
_refine_ls_hydrogen_treatment mixed
_refine_ls_matrix_type full
_refine_ls_number_parameters 716
_refine_ls_number_reflns 11437
_refine_ls_number_restraints 1
_refine_ls_restrained_S_all 1.090
_refine_ls_R_factor_all 0.0843
_refine_ls_R_factor_gt 0.0534
_refine_ls_shift/su_max 0.001
_refine_ls_shift/su_mean 0.000
_refine_ls_structure_factor_coef Fsqd
_refine_ls_weighting_details 'calc w=1/[\s^2^(Fo^2^)+(0.0387P)^2^+3.8522P] where P=(Fo^2^+2Fc^2^)/3'
_refine_ls_weighting_scheme calc
_refine_ls_wR_factor_gt 0.1173
_refine_ls_wR_factor_ref 0.1339
_reflns_number_gt 8206
_reflns_number_total 11437
_reflns_threshold_expression >2sigma(I)
_cod_data_source_file c5dt02887f2.cif
_cod_data_source_block k14msh14
_cod_depositor_comments
;
The following automatic conversions were performed:

'_symmetry_cell_setting' value 'Monoclinic' changed to 'monoclinic'
according to
/usr/data/users/saulius/crontab/automatic-downloads/rss-feeds/RSC/lib/dictionaries/cif_core.dic
dictionary named 'cif_core.dic' version 2.4.2 from 2011-04-26.

Automatic conversion script
Id: cif_fix_values 3271 2015-04-21 07:52:19Z andrius 

 Adding full bibliography for 7036285.cif.
;
_cod_original_sg_symbol_H-M P21/n
_cod_original_formula_sum 'C69.50 H94 Mg N6'
_cod_database_code 7036285

loop_
_symmetry_equiv_pos_as_xyz
'x, y, z'
'-x+1/2, y+1/2, -z+1/2'
'-x, -y, -z'
'x-1/2, -y-1/2, z-1/2'

loop_
_atom_site_label
_atom_site_type_symbol
_atom_site_fract_x
_atom_site_fract_y
_atom_site_fract_z
_atom_site_U_iso_or_equiv
_atom_site_adp_type
_atom_site_occupancy
_atom_site_symmetry_multiplicity
_atom_site_calc_flag
_atom_site_refinement_flags
Mg1 Mg 0.00708(6) 0.30647(3) 0.15376(3) 0.03233(17) Uani 1 1 d .
N1 N -0.02895(16) 0.36526(6) 0.09351(8) 0.0345(4) Uani 1 1 d .
N2 N -0.15424(16) 0.31311(6) 0.18704(8) 0.0366(4) Uani 1 1 d .
N3 N 0.14311(16) 0.33946(7) 0.21560(8) 0.0360(4) Uani 1 1 d .
N4 N 0.07890(16) 0.24035(6) 0.12653(8) 0.0363(4) Uani 1 1 d .
N5 N 0.29216(15) 0.09092(7) 0.14856(8) 0.0323(4) Uani 1 1 d D
N6 N 0.16940(15) 0.01933(6) 0.14644(7) 0.0312(4) Uani 1 1 d .
C1 C -0.3129(2) 0.36854(10) 0.22052(13) 0.0567(7) Uani 1 1 d .
H1A H -0.3266 0.3370 0.2431 0.085 Uiso 0.50 1 calc PR
H1B H -0.3859 0.3768 0.1941 0.085 Uiso 0.50 1 calc PR
H1C H -0.2934 0.3978 0.2476 0.085 Uiso 0.50 1 calc PR
H1D H -0.3440 0.4040 0.2135 0.085 Uiso 0.50 1 calc PR
H1E H -0.2848 0.3642 0.2624 0.085 Uiso 0.50 1 calc PR
H1F H -0.3772 0.3433 0.2089 0.085 Uiso 0.50 1 calc PR
C2 C -0.2093(2) 0.35936(8) 0.18463(10) 0.0394(5) Uani 1 1 d .
C3 C -0.1790(2) 0.40145(8) 0.14976(10) 0.0395(5) Uani 1 1 d .
H3 H -0.2146 0.4339 0.1582 0.047 Uiso 1 1 calc R
C4 C -0.10422(19) 0.40323(8) 0.10421(10) 0.0360(5) Uani 1 1 d .
C5 C -0.1163(2) 0.45138(9) 0.06556(11) 0.0472(6) Uani 1 1 d .
H5A H -0.0609 0.4488 0.0355 0.071 Uiso 0.50 1 calc PR
H5B H -0.0967 0.4825 0.0897 0.071 Uiso 0.50 1 calc PR
H5C H -0.1992 0.4541 0.0465 0.071 Uiso 0.50 1 calc PR
H5D H -0.1769 0.4748 0.0790 0.071 Uiso 0.50 1 calc PR
H5E H -0.1412 0.4410 0.0247 0.071 Uiso 0.50 1 calc PR
H5F H -0.0386 0.4695 0.0680 0.071 Uiso 0.50 1 calc PR
C6 C 0.0309(2) 0.36811(8) 0.04114(9) 0.0382(5) Uani 1 1 d .
C7 C -0.0136(2) 0.33697(9) -0.00717(10) 0.0463(6) Uani 1 1 d .
C8 C -0.1220(2) 0.30109(9) -0.00384(11) 0.0500(6) Uani 1 1 d .
H8 H -0.1161 0.2874 0.0373 0.060 Uiso 1 1 calc R
C9 C -0.2408(3) 0.33069(12) -0.01490(14) 0.0721(9) Uani 1 1 d .
H9A H -0.2414 0.3593 0.0135 0.108 Uiso 1 1 calc R
H9B H -0.3077 0.3068 -0.0105 0.108 Uiso 1 1 calc R
H9C H -0.2497 0.3450 -0.0549 0.108 Uiso 1 1 calc R
C10 C -0.1221(4) 0.25394(13) -0.04457(17) 0.0954(12) Uani 1 1 d .
H10A H -0.1392 0.2654 -0.0855 0.143 Uiso 1 1 calc R
H10B H -0.1840 0.2291 -0.0354 0.143 Uiso 1 1 calc R
H10C H -0.0430 0.2370 -0.0389 0.143 Uiso 1 1 calc R
C11 C 0.0430(3) 0.33968(11) -0.05791(11) 0.0594(7) Uani 1 1 d .
H11 H 0.0134 0.3193 -0.0911 0.071 Uiso 1 1 calc R
C12 C 0.1422(3) 0.37165(12) -0.06089(12) 0.0664(8) Uani 1 1 d .
H12 H 0.1785 0.3738 -0.0963 0.080 Uiso 1 1 calc R
C13 C 0.1878(2) 0.40014(10) -0.01259(11) 0.0557(7) Uani 1 1 d .
H13 H 0.2569 0.4213 -0.0148 0.067 Uiso 1 1 calc R
C14 C 0.1351(2) 0.39861(9) 0.03959(10) 0.0405(5) Uani 1 1 d .
C15 C 0.1945(2) 0.42744(9) 0.09292(10) 0.0435(6) Uani 1 1 d .
H15 H 0.1393 0.4257 0.1243 0.052 Uiso 1 1 calc R
C16 C 0.2182(3) 0.48527(10) 0.08075(12) 0.0568(7) Uani 1 1 d .
H16A H 0.2749 0.4880 0.0513 0.085 Uiso 1 1 calc R
H16B H 0.2527 0.5023 0.1172 0.085 Uiso 1 1 calc R
H16C H 0.1423 0.5024 0.0660 0.085 Uiso 1 1 calc R
C17 C 0.3129(2) 0.40036(11) 0.11628(12) 0.0564(7) Uani 1 1 d .
H17A H 0.2970 0.3636 0.1247 0.085 Uiso 1 1 calc R
H17B H 0.3478 0.4177 0.1524 0.085 Uiso 1 1 calc R
H17C H 0.3694 0.4024 0.0867 0.085 Uiso 1 1 calc R
C18 C -0.2093(2) 0.27029(8) 0.21537(11) 0.0405(5) Uani 1 1 d .
C19 C -0.2983(2) 0.24014(9) 0.18230(11) 0.0463(6) Uani 1 1 d .
C20 C -0.3413(2) 0.25201(10) 0.11840(12) 0.0556(7) Uani 1 1 d .
H20 H -0.2952 0.2830 0.1067 0.067 Uiso 1 1 calc R
C21 C -0.3155(3) 0.20681(11) 0.07820(14) 0.0726(9) Uani 1 1 d .
H21A H -0.2290 0.1990 0.0834 0.109 Uiso 1 1 calc R
H21B H -0.3402 0.2165 0.0372 0.109 Uiso 1 1 calc R
H21C H -0.3605 0.1759 0.0882 0.109 Uiso 1 1 calc R
C22 C -0.4763(3) 0.26618(15) 0.10896(17) 0.0900(11) Uani 1 1 d .
H22A H -0.5242 0.2360 0.1187 0.135 Uiso 1 1 calc R
H22B H -0.4988 0.2759 0.0678 0.135 Uiso 1 1 calc R
H22C H -0.4917 0.2956 0.1344 0.135 Uiso 1 1 calc R
C23 C -0.3477(2) 0.19780(10) 0.20993(14) 0.0574(7) Uani 1 1 d .
H23 H -0.4076 0.1770 0.1882 0.069 Uiso 1 1 calc R
C24 C -0.3117(3) 0.18558(10) 0.26760(14) 0.0624(8) Uani 1 1 d .
H24 H -0.3470 0.1568 0.2854 0.075 Uiso 1 1 calc R
C25 C -0.2238(3) 0.21527(10) 0.29984(13) 0.0569(7) Uani 1 1 d .
H25 H -0.1989 0.2065 0.3397 0.068 Uiso 1 1 calc R
C26 C -0.1711(2) 0.25800(9) 0.27454(11) 0.0462(6) Uani 1 1 d .
C27 C -0.0737(2) 0.28876(10) 0.31123(11) 0.0531(6) Uani 1 1 d .
H27 H -0.0540 0.3198 0.2876 0.064 Uiso 1 1 calc R
C28 C 0.0414(3) 0.25650(13) 0.32419(15) 0.0766(9) Uani 1 1 d .
H28A H 0.0265 0.2272 0.3499 0.115 Uiso 1 1 calc R
H28B H 0.1056 0.2785 0.3438 0.115 Uiso 1 1 calc R
H28C H 0.0658 0.2431 0.2872 0.115 Uiso 1 1 calc R
C29 C -0.1150(3) 0.30912(13) 0.36864(14) 0.0807(9) Uani 1 1 d .
H29A H -0.1877 0.3304 0.3597 0.121 Uiso 1 1 calc R
H29B H -0.0510 0.3305 0.3896 0.121 Uiso 1 1 calc R
H29C H -0.1327 0.2795 0.3934 0.121 Uiso 1 1 calc R
C30 C 0.1635(2) 0.24017(8) 0.08730(10) 0.0388(5) Uani 1 1 d .
H30 H 0.2028 0.2705 0.0753 0.047 Uiso 1 1 calc R
C31 C 0.18392(19) 0.19053(8) 0.06767(9) 0.0350(5) Uani 1 1 d .
C32 C 0.2664(2) 0.17544(10) 0.02287(11) 0.0507(6) Uani 1 1 d .
H32A H 0.2638 0.1375 0.0172 0.076 Uiso 0.50 1 calc PR
H32B H 0.3490 0.1862 0.0368 0.076 Uiso 0.50 1 calc PR
H32C H 0.2402 0.1928 -0.0146 0.076 Uiso 0.50 1 calc PR
H32D H 0.3048 0.2068 0.0091 0.076 Uiso 0.50 1 calc PR
H32E H 0.2197 0.1582 -0.0105 0.076 Uiso 0.50 1 calc PR
H32F H 0.3285 0.1515 0.0409 0.076 Uiso 0.50 1 calc PR
C33 C 0.10780(18) 0.15727(8) 0.09632(9) 0.0309(5) Uani 1 1 d .
C34 C 0.04645(19) 0.18904(8) 0.13151(9) 0.0329(5) Uani 1 1 d .
H34 H -0.0108 0.1769 0.1560 0.040 Uiso 1 1 calc R
C35 C 0.09601(19) 0.09893(8) 0.09014(9) 0.0332(5) Uani 1 1 d .
H35A H 0.1052 0.0895 0.0490 0.040 Uiso 1 1 calc R
H35B H 0.0134 0.0890 0.0974 0.040 Uiso 1 1 calc R
C36 C 0.18463(17) 0.06669(8) 0.13038(9) 0.0290(4) Uani 1 1 d .
C37 C 0.06105(18) -0.00808(7) 0.12977(9) 0.0306(5) Uani 1 1 d .
C38 C 0.06298(19) -0.04980(8) 0.08947(9) 0.0334(5) Uani 1 1 d .
C39 C 0.1771(2) -0.06025(8) 0.06122(10) 0.0380(5) Uani 1 1 d .
H39 H 0.2466 -0.0518 0.0912 0.046 Uiso 1 1 calc R
C40 C 0.1865(2) -0.02453(9) 0.00846(10) 0.0448(6) Uani 1 1 d .
H40A H 0.1190 -0.0314 -0.0218 0.067 Uiso 1 1 calc R
H40B H 0.2626 -0.0312 -0.0076 0.067 Uiso 1 1 calc R
H40C H 0.1839 0.0120 0.0210 0.067 Uiso 1 1 calc R
C41 C 0.1910(3) -0.11739(9) 0.04356(13) 0.0579(7) Uani 1 1 d .
H41A H 0.1827 -0.1400 0.0774 0.087 Uiso 1 1 calc R
H41B H 0.2707 -0.1226 0.0306 0.087 Uiso 1 1 calc R
H41C H 0.1287 -0.1262 0.0114 0.087 Uiso 1 1 calc R
C42 C -0.0391(2) -0.08109(8) 0.07860(10) 0.0396(5) Uani 1 1 d .
H42 H -0.0392 -0.1091 0.0514 0.048 Uiso 1 1 calc R
C43 C -0.1403(2) -0.07221(9) 0.10666(10) 0.0431(6) Uani 1 1 d .
H43 H -0.2095 -0.0936 0.0984 0.052 Uiso 1 1 calc R
C44 C -0.1399(2) -0.03209(9) 0.14670(10) 0.0428(6) Uani 1 1 d .
H44 H -0.2096 -0.0264 0.1660 0.051 Uiso 1 1 calc R
C45 C -0.04038(19) 0.00054(8) 0.15980(9) 0.0351(5) Uani 1 1 d .
C46 C -0.0417(2) 0.04196(9) 0.20717(11) 0.0460(6) Uani 1 1 d .
H46 H 0.0326 0.0637 0.2066 0.055 Uiso 1 1 calc R
C47 C -0.0366(4) 0.01735(13) 0.26674(13) 0.1040(14) Uani 1 1 d .
H47A H -0.1065 -0.0056 0.2680 0.156 Uiso 1 1 calc R
H47B H -0.0376 0.0447 0.2967 0.156 Uiso 1 1 calc R
H47C H 0.0375 -0.0032 0.2745 0.156 Uiso 1 1 calc R
C48 C -0.1510(3) 0.07869(12) 0.19629(17) 0.0826(11) Uani 1 1 d .
H48A H -0.2246 0.0594 0.2018 0.124 Uiso 1 1 calc R
H48B H -0.1569 0.0922 0.1560 0.124 Uiso 1 1 calc R
H48C H -0.1412 0.1079 0.2241 0.124 Uiso 1 1 calc R
C49 C 0.37556(18) 0.06885(8) 0.19424(9) 0.0318(5) Uani 1 1 d .
C50 C 0.36949(19) 0.08430(8) 0.25261(10) 0.0354(5) Uani 1 1 d .
C51 C 0.2770(2) 0.12388(8) 0.26782(10) 0.0393(5) Uani 1 1 d .
H51 H 0.2091 0.1235 0.2353 0.047 Uiso 1 1 calc R
C52 C 0.2254(3) 0.11141(12) 0.32409(14) 0.0755(9) Uani 1 1 d .
H52A H 0.1940 0.0756 0.3223 0.113 Uiso 1 1 calc R
H52B H 0.1599 0.1358 0.3293 0.113 Uiso 1 1 calc R
H52C H 0.2886 0.1146 0.3573 0.113 Uiso 1 1 calc R
C53 C 0.3315(3) 0.17809(10) 0.27013(15) 0.0694(9) Uani 1 1 d .
H53A H 0.4030 0.1788 0.2992 0.104 Uiso 1 1 calc R
H53B H 0.2723 0.2033 0.2813 0.104 Uiso 1 1 calc R
H53C H 0.3543 0.1872 0.2313 0.104 Uiso 1 1 calc R
C54 C 0.4536(2) 0.06288(9) 0.29599(10) 0.0445(6) Uani 1 1 d .
H54 H 0.4536 0.0735 0.3357 0.053 Uiso 1 1 calc R
C55 C 0.5365(2) 0.02662(9) 0.28193(11) 0.0464(6) Uani 1 1 d .
H55 H 0.5926 0.0123 0.3120 0.056 Uiso 1 1 calc R
C56 C 0.5385(2) 0.01081(9) 0.22442(11) 0.0431(6) Uani 1 1 d .
H56 H 0.5953 -0.0147 0.2155 0.052 Uiso 1 1 calc R
C57 C 0.45900(18) 0.03163(8) 0.17929(10) 0.0362(5) Uani 1 1 d .
C58 C 0.4623(2) 0.01623(10) 0.11553(11) 0.0468(6) Uani 1 1 d .
H58 H 0.3778 0.0182 0.0958 0.056 Uiso 1 1 calc R
C59 C 0.5063(2) -0.03984(12) 0.10817(14) 0.0704(9) Uani 1 1 d .
H59A H 0.5924 -0.0420 0.1220 0.106 Uiso 1 1 calc R
H59B H 0.4930 -0.0497 0.0666 0.106 Uiso 1 1 calc R
H59C H 0.4616 -0.0636 0.1312 0.106 Uiso 1 1 calc R
C60 C 0.5367(3) 0.05574(14) 0.08506(12) 0.0723(9) Uani 1 1 d .
H60A H 0.5042 0.0909 0.0894 0.109 Uiso 1 1 calc R
H60B H 0.5331 0.0471 0.0432 0.109 Uiso 1 1 calc R
H60C H 0.6206 0.0546 0.1030 0.109 Uiso 1 1 calc R
C61 C 0.2467(2) 0.31419(8) 0.23242(9) 0.0363(5) Uani 1 1 d .
H61 H 0.2557 0.2798 0.2181 0.044 Uiso 1 1 calc R
C62 C 0.3416(2) 0.33541(9) 0.26949(9) 0.0391(5) Uani 1 1 d .
C63 C 0.3281(2) 0.38646(10) 0.28701(10) 0.0486(6) Uani 1 1 d .
H63 H 0.3922 0.4033 0.3107 0.058 Uiso 1 1 calc R
C64 C 0.2228(2) 0.41331(10) 0.27053(11) 0.0504(6) Uani 1 1 d .
H64 H 0.2131 0.4482 0.2832 0.061 Uiso 1 1 calc R
C65 C 0.1316(2) 0.38847(9) 0.23532(10) 0.0427(6) Uani 1 1 d .
H65 H 0.0582 0.4066 0.2246 0.051 Uiso 1 1 calc R
C66 C 0.4528(2) 0.30412(10) 0.28989(11) 0.0497(6) Uani 1 1 d .
H66A H 0.5182 0.3278 0.3047 0.075 Uiso 1 1 calc R
H66B H 0.4770 0.2839 0.2569 0.075 Uiso 1 1 calc R
H66C H 0.4356 0.2803 0.3214 0.075 Uiso 1 1 calc R
C74 C 0.0485(3) 0.0443(3) 0.5260(3) 0.1148(17) Uani 1 1 d .
H74 H 0.0820 0.0753 0.5440 0.138 Uiso 1 1 calc R
C75 C 0.0526(4) -0.0010(3) 0.5586(3) 0.1186(17) Uani 1 1 d .
H75 H 0.0887 -0.0011 0.5982 0.142 Uiso 1 1 calc R
C76 C -0.0038(4) 0.0462(2) 0.4668(3) 0.1178(16) Uani 1 1 d .
C78 C -0.0106(8) 0.0911(5) 0.4360(5) 0.131(4) Uani 0.50 1 d P
H78A H 0.0684 0.0992 0.4236 0.197 Uiso 0.50 1 calc PR
H78B H -0.0350 0.1195 0.4608 0.197 Uiso 0.50 1 calc PR
H78C H -0.0700 0.0874 0.4013 0.197 Uiso 0.50 1 calc PR
H5 H 0.2892(19) 0.1269(6) 0.1458(9) 0.039(6) Uiso 1 1 d D

loop_
_atom_site_aniso_label
_atom_site_aniso_U_11
_atom_site_aniso_U_22
_atom_site_aniso_U_33
_atom_site_aniso_U_23
_atom_site_aniso_U_13
_atom_site_aniso_U_12
Mg1 0.0374(4) 0.0249(4) 0.0354(4) -0.0010(3) 0.0070(3) 0.0000(3)
N1 0.0393(10) 0.0292(9) 0.0352(10) 0.0001(8) 0.0054(8) -0.0019(8)
N2 0.0403(10) 0.0271(9) 0.0440(11) 0.0009(8) 0.0119(8) -0.0015(8)
N3 0.0438(11) 0.0294(10) 0.0354(10) 0.0001(8) 0.0066(8) -0.0020(8)
N4 0.0397(10) 0.0273(9) 0.0429(11) -0.0020(8) 0.0090(9) -0.0006(8)
N5 0.0313(9) 0.0267(10) 0.0379(10) 0.0010(8) 0.0003(8) -0.0040(8)
N6 0.0301(9) 0.0269(9) 0.0361(10) -0.0022(7) 0.0018(8) -0.0013(7)
C1 0.0597(16) 0.0372(13) 0.0785(19) 0.0014(13) 0.0305(15) 0.0075(12)
C2 0.0406(13) 0.0316(12) 0.0471(14) -0.0056(10) 0.0093(11) 0.0009(10)
C3 0.0426(13) 0.0267(11) 0.0498(14) -0.0019(10) 0.0074(11) 0.0020(10)
C4 0.0395(12) 0.0266(11) 0.0404(13) 0.0005(9) -0.0017(10) -0.0014(10)
C5 0.0505(15) 0.0355(13) 0.0552(15) 0.0076(11) 0.0043(12) 0.0048(11)
C6 0.0484(14) 0.0319(12) 0.0345(12) 0.0046(10) 0.0052(10) 0.0019(10)
C7 0.0617(16) 0.0390(13) 0.0380(13) -0.0002(11) 0.0047(12) -0.0022(12)
C8 0.0681(17) 0.0422(14) 0.0390(13) -0.0039(11) 0.0027(12) -0.0118(13)
C9 0.0671(19) 0.0685(19) 0.076(2) 0.0099(16) -0.0134(16) -0.0157(16)
C10 0.124(3) 0.066(2) 0.102(3) -0.0391(19) 0.039(2) -0.039(2)
C11 0.080(2) 0.0608(17) 0.0381(14) -0.0071(12) 0.0106(14) -0.0121(15)
C12 0.083(2) 0.077(2) 0.0421(16) -0.0010(14) 0.0226(15) -0.0112(17)
C13 0.0626(17) 0.0603(17) 0.0463(15) 0.0015(13) 0.0153(13) -0.0130(14)
C14 0.0487(14) 0.0373(13) 0.0366(13) 0.0046(10) 0.0087(11) -0.0006(11)
C15 0.0482(14) 0.0436(13) 0.0400(13) 0.0041(10) 0.0108(11) -0.0081(11)
C16 0.0643(17) 0.0453(15) 0.0620(17) 0.0018(13) 0.0122(14) -0.0124(13)
C17 0.0524(15) 0.0640(17) 0.0529(16) 0.0119(13) 0.0071(13) -0.0053(13)
C18 0.0422(13) 0.0281(11) 0.0546(15) 0.0007(10) 0.0203(11) 0.0027(10)
C19 0.0453(14) 0.0342(13) 0.0622(16) -0.0007(11) 0.0176(12) -0.0017(11)
C20 0.0545(16) 0.0426(15) 0.0694(18) -0.0058(13) 0.0061(14) -0.0126(12)
C21 0.089(2) 0.0589(18) 0.072(2) -0.0110(15) 0.0178(17) -0.0103(16)
C22 0.068(2) 0.106(3) 0.094(3) -0.012(2) -0.0027(19) 0.015(2)
C23 0.0527(16) 0.0383(14) 0.085(2) -0.0063(14) 0.0257(15) -0.0079(12)
C24 0.0706(19) 0.0385(15) 0.085(2) 0.0114(14) 0.0391(17) -0.0005(14)
C25 0.0655(18) 0.0454(15) 0.0648(18) 0.0122(13) 0.0293(15) 0.0057(14)
C26 0.0522(15) 0.0370(13) 0.0534(15) 0.0025(11) 0.0229(12) 0.0038(11)
C27 0.0620(17) 0.0526(15) 0.0464(15) 0.0070(12) 0.0141(13) -0.0020(13)
C28 0.065(2) 0.087(2) 0.078(2) 0.0197(18) 0.0096(17) 0.0063(17)
C29 0.100(3) 0.083(2) 0.063(2) -0.0126(17) 0.0239(18) -0.0048(19)
C30 0.0441(13) 0.0277(11) 0.0460(13) 0.0008(10) 0.0108(11) -0.0045(10)
C31 0.0393(12) 0.0315(11) 0.0348(12) -0.0022(9) 0.0074(10) -0.0013(10)
C32 0.0584(16) 0.0445(14) 0.0531(15) -0.0060(12) 0.0227(13) -0.0061(12)
C33 0.0320(11) 0.0278(11) 0.0319(11) -0.0004(9) -0.0003(9) -0.0003(9)
C34 0.0348(11) 0.0287(11) 0.0356(12) 0.0022(9) 0.0054(9) -0.0010(9)
C35 0.0345(11) 0.0283(11) 0.0358(12) -0.0013(9) 0.0003(9) 0.0008(9)
C36 0.0283(11) 0.0289(11) 0.0300(11) -0.0033(9) 0.0044(9) 0.0007(9)
C37 0.0309(11) 0.0250(10) 0.0344(11) 0.0050(9) -0.0021(9) -0.0018(9)
C38 0.0361(12) 0.0262(11) 0.0363(12) 0.0047(9) -0.0022(9) 0.0014(9)
C39 0.0398(13) 0.0325(12) 0.0406(13) -0.0052(10) -0.0003(10) 0.0044(10)
C40 0.0427(13) 0.0468(14) 0.0456(14) -0.0065(11) 0.0079(11) 0.0020(11)
C41 0.0644(17) 0.0385(14) 0.0708(18) -0.0107(13) 0.0077(14) 0.0099(13)
C42 0.0497(14) 0.0272(11) 0.0397(13) -0.0002(9) -0.0047(11) -0.0054(10)
C43 0.0389(13) 0.0409(13) 0.0483(14) 0.0014(11) -0.0001(11) -0.0138(11)
C44 0.0356(12) 0.0467(14) 0.0468(14) 0.0035(11) 0.0079(10) -0.0066(11)
C45 0.0356(12) 0.0312(11) 0.0382(12) 0.0015(9) 0.0032(10) -0.0043(9)
C46 0.0431(14) 0.0439(14) 0.0537(15) -0.0089(11) 0.0168(11) -0.0073(11)
C47 0.193(4) 0.073(2) 0.0490(19) -0.0148(16) 0.025(2) -0.032(3)
C48 0.0500(17) 0.067(2) 0.134(3) -0.038(2) 0.0246(19) -0.0034(15)
C49 0.0271(11) 0.0288(11) 0.0385(12) 0.0019(9) -0.0003(9) -0.0062(9)
C50 0.0367(12) 0.0296(11) 0.0390(13) 0.0014(9) 0.0011(10) -0.0037(9)
C51 0.0419(13) 0.0364(12) 0.0388(13) -0.0016(10) 0.0019(10) 0.0021(10)
C52 0.098(2) 0.0652(19) 0.071(2) 0.0147(16) 0.0425(18) 0.0300(17)
C53 0.0658(19) 0.0357(14) 0.108(3) -0.0023(15) 0.0170(17) 0.0046(13)
C54 0.0494(14) 0.0465(14) 0.0360(13) 0.0017(11) -0.0015(11) -0.0005(12)
C55 0.0403(13) 0.0473(14) 0.0491(15) 0.0091(12) -0.0062(11) 0.0048(11)
C56 0.0328(12) 0.0394(13) 0.0562(16) -0.0002(11) 0.0019(11) 0.0024(10)
C57 0.0266(11) 0.0358(12) 0.0459(13) -0.0019(10) 0.0033(10) -0.0066(9)
C58 0.0291(12) 0.0606(16) 0.0500(15) -0.0131(12) 0.0022(11) 0.0024(11)
C59 0.0461(16) 0.086(2) 0.076(2) -0.0350(17) -0.0063(14) 0.0220(15)
C60 0.0504(17) 0.119(3) 0.0497(17) -0.0048(17) 0.0164(13) -0.0138(17)
C61 0.0440(13) 0.0300(11) 0.0352(12) 0.0014(9) 0.0063(10) -0.0032(10)
C62 0.0466(14) 0.0396(13) 0.0313(12) 0.0010(10) 0.0050(10) -0.0102(11)
C63 0.0597(16) 0.0457(14) 0.0394(13) -0.0061(11) 0.0008(12) -0.0125(13)
C64 0.0694(18) 0.0374(13) 0.0450(14) -0.0133(11) 0.0087(13) -0.0060(13)
C65 0.0554(15) 0.0331(12) 0.0407(13) -0.0048(10) 0.0098(11) 0.0005(11)
C66 0.0425(14) 0.0555(15) 0.0497(15) 0.0038(12) -0.0009(11) -0.0094(12)
C74 0.050(2) 0.175(5) 0.123(4) -0.066(4) 0.025(3) 0.002(3)
C75 0.050(2) 0.156(5) 0.155(5) -0.050(4) 0.033(3) -0.001(3)
C76 0.054(2) 0.148(5) 0.159(5) -0.028(4) 0.043(3) 0.005(3)
C78 0.088(6) 0.171(10) 0.148(9) 0.028(8) 0.072(6) -0.010(6)

loop_
_atom_type_symbol
_atom_type_description
_atom_type_scat_dispersion_real
_atom_type_scat_dispersion_imag
_atom_type_scat_source
C C 0.0033 0.0016 'International Tables Vol C Tables 4.2.6.8 and 6.1.1.4'
H H 0.0000 0.0000 'International Tables Vol C Tables 4.2.6.8 and 6.1.1.4'
N N 0.0061 0.0033 'International Tables Vol C Tables 4.2.6.8 and 6.1.1.4'
Mg Mg 0.0486 0.0363 'International Tables Vol C Tables 4.2.6.8 and 6.1.1.4'

loop_
_geom_angle_atom_site_label_1
_geom_angle_atom_site_label_2
_geom_angle_atom_site_label_3
_geom_angle
_geom_angle_site_symmetry_1
_geom_angle_site_symmetry_3
N4 Mg1 N2 126.05(8) . .
N4 Mg1 N1 117.78(8) . .
N2 Mg1 N1 94.38(7) . .
N4 Mg1 N3 105.14(8) . .
N2 Mg1 N3 108.19(8) . .
N1 Mg1 N3 103.04(7) . .
C4 N1 C6 118.78(18) . .
C4 N1 Mg1 119.58(14) . .
C6 N1 Mg1 121.54(13) . .
C2 N2 C18 118.28(17) . .
C2 N2 Mg1 118.76(14) . .
C18 N2 Mg1 122.90(13) . .
C61 N3 C65 117.77(19) . .
C61 N3 Mg1 121.68(14) . .
C65 N3 Mg1 120.33(16) . .
C34 N4 C30 105.02(17) . .
C34 N4 Mg1 131.64(14) . .
C30 N4 Mg1 122.37(14) . .
C36 N5 C49 121.00(17) . .
C36 N5 H5 114.0(14) . .
C49 N5 H5 117.3(14) . .
C36 N6 C37 121.96(17) . .
C2 C1 H1A 109.5 . .
C2 C1 H1B 109.5 . .
H1A C1 H1B 109.5 . .
C2 C1 H1C 109.5 . .
H1A C1 H1C 109.5 . .
H1B C1 H1C 109.5 . .
C2 C1 H1D 109.5 . .
H1A C1 H1D 141.1 . .
H1B C1 H1D 56.3 . .
H1C C1 H1D 56.3 . .
C2 C1 H1E 109.5 . .
H1A C1 H1E 56.3 . .
H1B C1 H1E 141.1 . .
H1C C1 H1E 56.3 . .
H1D C1 H1E 109.5 . .
C2 C1 H1F 109.5 . .
H1A C1 H1F 56.3 . .
H1B C1 H1F 56.3 . .
H1C C1 H1F 141.1 . .
H1D C1 H1F 109.5 . .
H1E C1 H1F 109.5 . .
N2 C2 C3 124.4(2) . .
N2 C2 C1 119.6(2) . .
C3 C2 C1 116.0(2) . .
C2 C3 C4 130.3(2) . .
C2 C3 H3 114.9 . .
C4 C3 H3 114.9 . .
N1 C4 C3 123.72(19) . .
N1 C4 C5 120.3(2) . .
C3 C4 C5 115.94(19) . .
C4 C5 H5A 109.5 . .
C4 C5 H5B 109.5 . .
H5A C5 H5B 109.5 . .
C4 C5 H5C 109.5 . .
H5A C5 H5C 109.5 . .
H5B C5 H5C 109.5 . .
C4 C5 H5D 109.5 . .
H5A C5 H5D 141.1 . .
H5B C5 H5D 56.3 . .
H5C C5 H5D 56.3 . .
C4 C5 H5E 109.5 . .
H5A C5 H5E 56.3 . .
H5B C5 H5E 141.1 . .
H5C C5 H5E 56.3 . .
H5D C5 H5E 109.5 . .
C4 C5 H5F 109.5 . .
H5A C5 H5F 56.3 . .
H5B C5 H5F 56.3 . .
H5C C5 H5F 141.1 . .
H5D C5 H5F 109.5 . .
H5E C5 H5F 109.5 . .
C7 C6 C14 120.9(2) . .
C7 C6 N1 118.0(2) . .
C14 C6 N1 120.97(19) . .
C11 C7 C6 118.4(2) . .
C11 C7 C8 120.8(2) . .
C6 C7 C8 120.8(2) . .
C9 C8 C10 110.7(3) . .
C9 C8 C7 111.9(2) . .
C10 C8 C7 113.0(2) . .
C9 C8 H8 107.0 . .
C10 C8 H8 107.0 . .
C7 C8 H8 107.0 . .
C8 C9 H9A 109.5 . .
C8 C9 H9B 109.5 . .
H9A C9 H9B 109.5 . .
C8 C9 H9C 109.5 . .
H9A C9 H9C 109.5 . .
H9B C9 H9C 109.5 . .
C8 C10 H10A 109.5 . .
C8 C10 H10B 109.5 . .
H10A C10 H10B 109.5 . .
C8 C10 H10C 109.5 . .
H10A C10 H10C 109.5 . .
H10B C10 H10C 109.5 . .
C7 C11 C12 121.0(2) . .
C7 C11 H11 119.5 . .
C12 C11 H11 119.5 . .
C13 C12 C11 120.0(2) . .
C13 C12 H12 120.0 . .
C11 C12 H12 120.0 . .
C12 C13 C14 121.4(2) . .
C12 C13 H13 119.3 . .
C14 C13 H13 119.3 . .
C13 C14 C6 118.1(2) . .
C13 C14 C15 119.2(2) . .
C6 C14 C15 122.59(19) . .
C14 C15 C17 110.0(2) . .
C14 C15 C16 113.2(2) . .
C17 C15 C16 109.8(2) . .
C14 C15 H15 107.9 . .
C17 C15 H15 107.9 . .
C16 C15 H15 107.9 . .
C15 C16 H16A 109.5 . .
C15 C16 H16B 109.5 . .
H16A C16 H16B 109.5 . .
C15 C16 H16C 109.5 . .
H16A C16 H16C 109.5 . .
H16B C16 H16C 109.5 . .
C15 C17 H17A 109.5 . .
C15 C17 H17B 109.5 . .
H17A C17 H17B 109.5 . .
C15 C17 H17C 109.5 . .
H17A C17 H17C 109.5 . .
H17B C17 H17C 109.5 . .
C26 C18 C19 120.7(2) . .
C26 C18 N2 120.2(2) . .
C19 C18 N2 119.0(2) . .
C23 C19 C18 118.2(2) . .
C23 C19 C20 119.6(2) . .
C18 C19 C20 122.3(2) . .
C19 C20 C21 111.6(2) . .
C19 C20 C22 112.2(2) . .
C21 C20 C22 110.1(2) . .
C19 C20 H20 107.5 . .
C21 C20 H20 107.5 . .
C22 C20 H20 107.5 . .
C20 C21 H21A 109.5 . .
C20 C21 H21B 109.5 . .
H21A C21 H21B 109.5 . .
C20 C21 H21C 109.5 . .
H21A C21 H21C 109.5 . .
H21B C21 H21C 109.5 . .
C20 C22 H22A 109.5 . .
C20 C22 H22B 109.5 . .
H22A C22 H22B 109.5 . .
C20 C22 H22C 109.5 . .
H22A C22 H22C 109.5 . .
H22B C22 H22C 109.5 . .
C24 C23 C19 121.6(3) . .
C24 C23 H23 119.2 . .
C19 C23 H23 119.2 . .
C23 C24 C25 119.9(2) . .
C23 C24 H24 120.0 . .
C25 C24 H24 120.0 . .
C24 C25 C26 121.0(3) . .
C24 C25 H25 119.5 . .
C26 C25 H25 119.5 . .
C25 C26 C18 118.5(2) . .
C25 C26 C27 119.1(2) . .
C18 C26 C27 122.3(2) . .
C26 C27 C28 111.2(2) . .
C26 C27 C29 112.5(2) . .
C28 C27 C29 110.3(2) . .
C26 C27 H27 107.5 . .
C28 C27 H27 107.5 . .
C29 C27 H27 107.5 . .
C27 C28 H28A 109.5 . .
C27 C28 H28B 109.5 . .
H28A C28 H28B 109.5 . .
C27 C28 H28C 109.5 . .
H28A C28 H28C 109.5 . .
H28B C28 H28C 109.5 . .
C27 C29 H29A 109.5 . .
C27 C29 H29B 109.5 . .
H29A C29 H29B 109.5 . .
C27 C29 H29C 109.5 . .
H29A C29 H29C 109.5 . .
H29B C29 H29C 109.5 . .
C31 C30 N4 111.61(18) . .
C31 C30 H30 124.2 . .
N4 C30 H30 124.2 . .
C30 C31 C33 105.85(18) . .
C30 C31 C32 126.7(2) . .
C33 C31 C32 127.45(19) . .
C31 C32 H32A 109.5 . .
C31 C32 H32B 109.5 . .
H32A C32 H32B 109.5 . .
C31 C32 H32C 109.5 . .
H32A C32 H32C 109.5 . .
H32B C32 H32C 109.5 . .
C31 C32 H32D 109.5 . .
H32A C32 H32D 141.1 . .
H32B C32 H32D 56.3 . .
H32C C32 H32D 56.3 . .
C31 C32 H32E 109.5 . .
H32A C32 H32E 56.3 . .
H32B C32 H32E 141.1 . .
H32C C32 H32E 56.3 . .
H32D C32 H32E 109.5 . .
C31 C32 H32F 109.5 . .
H32A C32 H32F 56.3 . .
H32B C32 H32F 56.3 . .
H32C C32 H32F 141.1 . .
H32D C32 H32F 109.5 . .
H32E C32 H32F 109.5 . .
C34 C33 C31 106.30(18) . .
C34 C33 C35 126.55(19) . .
C31 C33 C35 127.16(19) . .
N4 C34 C33 111.22(18) . .
N4 C34 H34 124.4 . .
C33 C34 H34 124.4 . .
C33 C35 C36 116.06(17) . .
C33 C35 H35A 108.3 . .
C36 C35 H35A 108.3 . .
C33 C35 H35B 108.3 . .
C36 C35 H35B 108.3 . .
H35A C35 H35B 107.4 . .
N6 C36 N5 118.69(18) . .
N6 C36 C35 126.09(18) . .
N5 C36 C35 115.17(17) . .
C45 C37 C38 120.69(18) . .
C45 C37 N6 120.20(18) . .
C38 C37 N6 118.32(18) . .
C42 C38 C37 118.5(2) . .
C42 C38 C39 122.24(19) . .
C37 C38 C39 119.20(18) . .
C38 C39 C40 111.63(18) . .
C38 C39 C41 113.40(19) . .
C40 C39 C41 110.19(19) . .
C38 C39 H39 107.1 . .
C40 C39 H39 107.1 . .
C41 C39 H39 107.1 . .
C39 C40 H40A 109.5 . .
C39 C40 H40B 109.5 . .
H40A C40 H40B 109.5 . .
C39 C40 H40C 109.5 . .
H40A C40 H40C 109.5 . .
H40B C40 H40C 109.5 . .
C39 C41 H41A 109.5 . .
C39 C41 H41B 109.5 . .
H41A C41 H41B 109.5 . .
C39 C41 H41C 109.5 . .
H41A C41 H41C 109.5 . .
H41B C41 H41C 109.5 . .
C43 C42 C38 121.3(2) . .
C43 C42 H42 119.3 . .
C38 C42 H42 119.3 . .
C44 C43 C42 119.5(2) . .
C44 C43 H43 120.3 . .
C42 C43 H43 120.3 . .
C43 C44 C45 122.1(2) . .
C43 C44 H44 119.0 . .
C45 C44 H44 119.0 . .
C44 C45 C37 117.9(2) . .
C44 C45 C46 119.9(2) . .
C37 C45 C46 122.15(19) . .
C47 C46 C45 110.7(2) . .
C47 C46 C48 110.5(3) . .
C45 C46 C48 112.6(2) . .
C47 C46 H46 107.6 . .
C45 C46 H46 107.6 . .
C48 C46 H46 107.6 . .
C46 C47 H47A 109.5 . .
C46 C47 H47B 109.5 . .
H47A C47 H47B 109.5 . .
C46 C47 H47C 109.5 . .
H47A C47 H47C 109.5 . .
H47B C47 H47C 109.5 . .
C46 C48 H48A 109.5 . .
C46 C48 H48B 109.5 . .
H48A C48 H48B 109.5 . .
C46 C48 H48C 109.5 . .
H48A C48 H48C 109.5 . .
H48B C48 H48C 109.5 . .
C50 C49 C57 122.03(19) . .
C50 C49 N5 118.98(18) . .
C57 C49 N5 118.97(19) . .
C54 C50 C49 117.6(2) . .
C54 C50 C51 121.3(2) . .
C49 C50 C51 121.09(19) . .
C52 C51 C53 110.9(2) . .
C52 C51 C50 113.2(2) . .
C53 C51 C50 109.82(19) . .
C52 C51 H51 107.6 . .
C53 C51 H51 107.6 . .
C50 C51 H51 107.6 . .
C51 C52 H52A 109.5 . .
C51 C52 H52B 109.5 . .
H52A C52 H52B 109.5 . .
C51 C52 H52C 109.5 . .
H52A C52 H52C 109.5 . .
H52B C52 H52C 109.5 . .
C51 C53 H53A 109.5 . .
C51 C53 H53B 109.5 . .
H53A C53 H53B 109.5 . .
C51 C53 H53C 109.5 . .
H53A C53 H53C 109.5 . .
H53B C53 H53C 109.5 . .
C55 C54 C50 121.0(2) . .
C55 C54 H54 119.5 . .
C50 C54 H54 119.5 . .
C54 C55 C56 120.5(2) . .
C54 C55 H55 119.8 . .
C56 C55 H55 119.8 . .
C55 C56 C57 121.1(2) . .
C55 C56 H56 119.4 . .
C57 C56 H56 119.4 . .
C56 C57 C49 117.8(2) . .
C56 C57 C58 122.1(2) . .
C49 C57 C58 120.1(2) . .
C57 C58 C60 110.0(2) . .
C57 C58 C59 113.2(2) . .
C60 C58 C59 111.8(2) . .
C57 C58 H58 107.2 . .
C60 C58 H58 107.2 . .
C59 C58 H58 107.2 . .
C58 C59 H59A 109.5 . .
C58 C59 H59B 109.5 . .
H59A C59 H59B 109.5 . .
C58 C59 H59C 109.5 . .
H59A C59 H59C 109.5 . .
H59B C59 H59C 109.5 . .
C58 C60 H60A 109.5 . .
C58 C60 H60B 109.5 . .
H60A C60 H60B 109.5 . .
C58 C60 H60C 109.5 . .
H60A C60 H60C 109.5 . .
H60B C60 H60C 109.5 . .
N3 C61 C62 123.9(2) . .
N3 C61 H61 118.0 . .
C62 C61 H61 118.0 . .
C63 C62 C61 116.5(2) . .
C63 C62 C66 121.8(2) . .
C61 C62 C66 121.7(2) . .
C64 C63 C62 120.8(2) . .
C64 C63 H63 119.6 . .
C62 C63 H63 119.6 . .
C63 C64 C65 118.7(2) . .
C63 C64 H64 120.7 . .
C65 C64 H64 120.7 . .
N3 C65 C64 122.3(2) . .
N3 C65 H65 118.9 . .
C64 C65 H65 118.9 . .
C62 C66 H66A 109.5 . .
C62 C66 H66B 109.5 . .
H66A C66 H66B 109.5 . .
C62 C66 H66C 109.5 . .
H66A C66 H66C 109.5 . .
H66B C66 H66C 109.5 . .
C75 C74 C76 122.1(6) . .
C75 C74 H74 118.9 . .
C76 C74 H74 118.9 . .
C74 C75 C76 119.6(6) . 3_556
C74 C75 H75 120.2 . .
C76 C75 H75 120.2 3_556 .
C78 C76 C75 120.1(8) . 3_556
C78 C76 C74 121.5(8) . .
C75 C76 C74 118.3(6) 3_556 .
C76 C78 H78A 109.5 . .
C76 C78 H78B 109.5 . .
H78A C78 H78B 109.5 . .
C76 C78 H78C 109.5 . .
H78A C78 H78C 109.5 . .
H78B C78 H78C 109.5 . .

loop_
_geom_bond_atom_site_label_1
_geom_bond_atom_site_label_2
_geom_bond_distance
_geom_bond_site_symmetry_2
Mg1 N4 2.0042(18) .
Mg1 N2 2.0438(18) .
Mg1 N1 2.0500(18) .
Mg1 N3 2.1290(19) .
N1 C4 1.327(3) .
N1 C6 1.440(3) .
N2 C2 1.333(3) .
N2 C18 1.447(3) .
N3 C61 1.344(3) .
N3 C65 1.345(3) .
N4 C34 1.371(3) .
N4 C30 1.377(3) .
N5 C36 1.374(3) .
N5 C49 1.434(3) .
N5 H5 0.924(15) .
N6 C36 1.285(2) .
N6 C37 1.414(2) .
C1 C2 1.514(3) .
C1 H1A 0.9800 .
C1 H1B 0.9800 .
C1 H1C 0.9800 .
C1 H1D 0.9800 .
C1 H1E 0.9800 .
C1 H1F 0.9800 .
C2 C3 1.405(3) .
C3 C4 1.411(3) .
C3 H3 0.9500 .
C4 C5 1.515(3) .
C5 H5A 0.9800 .
C5 H5B 0.9800 .
C5 H5C 0.9800 .
C5 H5D 0.9800 .
C5 H5E 0.9800 .
C5 H5F 0.9800 .
C6 C7 1.407(3) .
C6 C14 1.406(3) .
C7 C11 1.387(3) .
C7 C8 1.529(3) .
C8 C9 1.525(4) .
C8 C10 1.525(4) .
C8 H8 1.0000 .
C9 H9A 0.9800 .
C9 H9B 0.9800 .
C9 H9C 0.9800 .
C10 H10A 0.9800 .
C10 H10B 0.9800 .
C10 H10C 0.9800 .
C11 C12 1.386(4) .
C11 H11 0.9500 .
C12 C13 1.373(4) .
C12 H12 0.9500 .
C13 C14 1.392(3) .
C13 H13 0.9500 .
C14 C15 1.513(3) .
C15 C17 1.534(3) .
C15 C16 1.536(3) .
C15 H15 1.0000 .
C16 H16A 0.9800 .
C16 H16B 0.9800 .
C16 H16C 0.9800 .
C17 H17A 0.9800 .
C17 H17B 0.9800 .
C17 H17C 0.9800 .
C18 C26 1.408(3) .
C18 C19 1.409(3) .
C19 C23 1.400(3) .
C19 C20 1.517(4) .
C20 C21 1.527(4) .
C20 C22 1.542(4) .
C20 H20 1.0000 .
C21 H21A 0.9800 .
C21 H21B 0.9800 .
C21 H21C 0.9800 .
C22 H22A 0.9800 .
C22 H22B 0.9800 .
C22 H22C 0.9800 .
C23 C24 1.371(4) .
C23 H23 0.9500 .
C24 C25 1.386(4) .
C24 H24 0.9500 .
C25 C26 1.399(3) .
C25 H25 0.9500 .
C26 C27 1.517(4) .
C27 C28 1.529(4) .
C27 C29 1.533(4) .
C27 H27 1.0000 .
C28 H28A 0.9800 .
C28 H28B 0.9800 .
C28 H28C 0.9800 .
C29 H29A 0.9800 .
C29 H29B 0.9800 .
C29 H29C 0.9800 .
C30 C31 1.376(3) .
C30 H30 0.9500 .
C31 C33 1.417(3) .
C31 C32 1.507(3) .
C32 H32A 0.9800 .
C32 H32B 0.9800 .
C32 H32C 0.9800 .
C32 H32D 0.9800 .
C32 H32E 0.9800 .
C32 H32F 0.9800 .
C33 C34 1.381(3) .
C33 C35 1.505(3) .
C34 H34 0.9500 .
C35 C36 1.517(3) .
C35 H35A 0.9900 .
C35 H35B 0.9900 .
C37 C45 1.409(3) .
C37 C38 1.414(3) .
C38 C42 1.393(3) .
C38 C39 1.519(3) .
C39 C40 1.528(3) .
C39 C41 1.531(3) .
C39 H39 1.0000 .
C40 H40A 0.9800 .
C40 H40B 0.9800 .
C40 H40C 0.9800 .
C41 H41A 0.9800 .
C41 H41B 0.9800 .
C41 H41C 0.9800 .
C42 C43 1.382(3) .
C42 H42 0.9500 .
C43 C44 1.377(3) .
C43 H43 0.9500 .
C44 C45 1.396(3) .
C44 H44 0.9500 .
C45 C46 1.518(3) .
C46 C47 1.497(4) .
C46 C48 1.540(4) .
C46 H46 1.0000 .
C47 H47A 0.9800 .
C47 H47B 0.9800 .
C47 H47C 0.9800 .
C48 H48A 0.9800 .
C48 H48B 0.9800 .
C48 H48C 0.9800 .
C49 C50 1.403(3) .
C49 C57 1.403(3) .
C50 C54 1.399(3) .
C50 C51 1.517(3) .
C51 C52 1.505(3) .
C51 C53 1.514(3) .
C51 H51 1.0000 .
C52 H52A 0.9800 .
C52 H52B 0.9800 .
C52 H52C 0.9800 .
C53 H53A 0.9800 .
C53 H53B 0.9800 .
C53 H53C 0.9800 .
C54 C55 1.375(3) .
C54 H54 0.9500 .
C55 C56 1.380(3) .
C55 H55 0.9500 .
C56 C57 1.389(3) .
C56 H56 0.9500 .
C57 C58 1.517(3) .
C58 C60 1.528(4) .
C58 C59 1.533(4) .
C58 H58 1.0000 .
C59 H59A 0.9800 .
C59 H59B 0.9800 .
C59 H59C 0.9800 .
C60 H60A 0.9800 .
C60 H60B 0.9800 .
C60 H60C 0.9800 .
C61 C62 1.391(3) .
C61 H61 0.9500 .
C62 C63 1.381(3) .
C62 C66 1.507(3) .
C63 C64 1.378(4) .
C63 H63 0.9500 .
C64 C65 1.380(3) .
C64 H64 0.9500 .
C65 H65 0.9500 .
C66 H66A 0.9800 .
C66 H66B 0.9800 .
C66 H66C 0.9800 .
C74 C75 1.377(7) .
C74 C76 1.415(7) .
C74 H74 0.9500 .
C75 C76 1.379(7) 3_556
C75 H75 0.9500 .
C76 C78 1.346(10) .
C76 C75 1.379(7) 3_556
C78 H78A 0.9800 .
C78 H78B 0.9800 .
C78 H78C 0.9800 .

loop_
_geom_torsion_atom_site_label_1
_geom_torsion_atom_site_label_2
_geom_torsion_atom_site_label_3
_geom_torsion_atom_site_label_4
_geom_torsion
_geom_torsion_site_symmetry_4
N4 Mg1 N1 C4 162.00(15) .
N2 Mg1 N1 C4 26.98(17) .
N3 Mg1 N1 C4 -82.85(16) .
N4 Mg1 N1 C6 -21.65(19) .
N2 Mg1 N1 C6 -156.68(16) .
N3 Mg1 N1 C6 93.50(16) .
N4 Mg1 N2 C2 -157.42(16) .
N1 Mg1 N2 C2 -28.08(18) .
N3 Mg1 N2 C2 77.19(18) .
N4 Mg1 N2 C18 25.2(2) .
N1 Mg1 N2 C18 154.53(17) .
N3 Mg1 N2 C18 -100.21(17) .
N4 Mg1 N3 C61 -5.26(17) .
N2 Mg1 N3 C61 131.68(16) .
N1 Mg1 N3 C61 -129.20(16) .
N4 Mg1 N3 C65 169.14(16) .
N2 Mg1 N3 C65 -53.92(17) .
N1 Mg1 N3 C65 45.20(17) .
N2 Mg1 N4 C34 -9.7(2) .
N1 Mg1 N4 C34 -129.06(19) .
N3 Mg1 N4 C34 116.94(19) .
N2 Mg1 N4 C30 157.28(16) .
N1 Mg1 N4 C30 37.9(2) .
N3 Mg1 N4 C30 -76.06(18) .
C18 N2 C2 C3 -167.9(2) .
Mg1 N2 C2 C3 14.6(3) .
C18 N2 C2 C1 11.1(3) .
Mg1 N2 C2 C1 -166.38(18) .
N2 C2 C3 C4 11.9(4) .
C1 C2 C3 C4 -167.2(2) .
C6 N1 C4 C3 171.7(2) .
Mg1 N1 C4 C3 -11.9(3) .
C6 N1 C4 C5 -6.6(3) .
Mg1 N1 C4 C5 169.88(16) .
C2 C3 C4 N1 -13.5(4) .
C2 C3 C4 C5 164.8(2) .
C4 N1 C6 C7 -102.0(2) .
Mg1 N1 C6 C7 81.7(2) .
C4 N1 C6 C14 81.9(3) .
Mg1 N1 C6 C14 -94.5(2) .
C14 C6 C7 C11 -4.2(4) .
N1 C6 C7 C11 179.6(2) .
C14 C6 C7 C8 175.9(2) .
N1 C6 C7 C8 -0.2(3) .
C11 C7 C8 C9 -98.5(3) .
C6 C7 C8 C9 81.3(3) .
C11 C7 C8 C10 27.2(4) .
C6 C7 C8 C10 -153.0(3) .
C6 C7 C11 C12 1.0(4) .
C8 C7 C11 C12 -179.2(3) .
C7 C11 C12 C13 1.8(5) .
C11 C12 C13 C14 -1.4(5) .
C12 C13 C14 C6 -1.8(4) .
C12 C13 C14 C15 175.3(3) .
C7 C6 C14 C13 4.7(3) .
N1 C6 C14 C13 -179.3(2) .
C7 C6 C14 C15 -172.4(2) .
N1 C6 C14 C15 3.6(3) .
C13 C14 C15 C17 -69.4(3) .
C6 C14 C15 C17 107.6(2) .
C13 C14 C15 C16 53.8(3) .
C6 C14 C15 C16 -129.2(2) .
C2 N2 C18 C26 -96.6(3) .
Mg1 N2 C18 C26 80.8(2) .
C2 N2 C18 C19 85.6(3) .
Mg1 N2 C18 C19 -97.0(2) .
C26 C18 C19 C23 0.1(3) .
N2 C18 C19 C23 177.9(2) .
C26 C18 C19 C20 -179.7(2) .
N2 C18 C19 C20 -1.9(3) .
C23 C19 C20 C21 -61.6(3) .
C18 C19 C20 C21 118.2(3) .
C23 C19 C20 C22 62.6(3) .
C18 C19 C20 C22 -117.6(3) .
C18 C19 C23 C24 0.2(4) .
C20 C19 C23 C24 -180.0(2) .
C19 C23 C24 C25 -0.4(4) .
C23 C24 C25 C26 0.3(4) .
C24 C25 C26 C18 0.0(4) .
C24 C25 C26 C27 -178.9(2) .
C19 C18 C26 C25 -0.2(3) .
N2 C18 C26 C25 -177.9(2) .
C19 C18 C26 C27 178.7(2) .
N2 C18 C26 C27 0.9(3) .
C25 C26 C27 C28 68.9(3) .
C18 C26 C27 C28 -110.0(3) .
C25 C26 C27 C29 -55.4(3) .
C18 C26 C27 C29 125.7(3) .
C34 N4 C30 C31 0.3(3) .
Mg1 N4 C30 C31 -169.67(15) .
N4 C30 C31 C33 -0.1(3) .
N4 C30 C31 C32 177.4(2) .
C30 C31 C33 C34 -0.1(2) .
C32 C31 C33 C34 -177.6(2) .
C30 C31 C33 C35 -179.8(2) .
C32 C31 C33 C35 2.6(4) .
C30 N4 C34 C33 -0.4(2) .
Mg1 N4 C34 C33 168.28(15) .
C31 C33 C34 N4 0.3(2) .
C35 C33 C34 N4 -179.97(19) .
C34 C33 C35 C36 -93.0(3) .
C31 C33 C35 C36 86.6(3) .
C37 N6 C36 N5 179.64(18) .
C37 N6 C36 C35 -3.3(3) .
C49 N5 C36 N6 -13.3(3) .
C49 N5 C36 C35 169.27(18) .
C33 C35 C36 N6 156.3(2) .
C33 C35 C36 N5 -26.5(3) .
C36 N6 C37 C45 -79.5(3) .
C36 N6 C37 C38 110.7(2) .
C45 C37 C38 C42 2.2(3) .
N6 C37 C38 C42 171.98(18) .
C45 C37 C38 C39 -175.66(19) .
N6 C37 C38 C39 -5.9(3) .
C42 C38 C39 C40 100.0(2) .
C37 C38 C39 C40 -82.3(2) .
C42 C38 C39 C41 -25.2(3) .
C37 C38 C39 C41 152.6(2) .
C37 C38 C42 C43 -0.5(3) .
C39 C38 C42 C43 177.2(2) .
C38 C42 C43 C44 -0.8(3) .
C42 C43 C44 C45 0.5(4) .
C43 C44 C45 C37 1.1(3) .
C43 C44 C45 C46 -176.0(2) .
C38 C37 C45 C44 -2.4(3) .
N6 C37 C45 C44 -172.06(19) .
C38 C37 C45 C46 174.6(2) .
N6 C37 C45 C46 5.0(3) .
C44 C45 C46 C47 69.2(3) .
C37 C45 C46 C47 -107.8(3) .
C44 C45 C46 C48 -55.0(3) .
C37 C45 C46 C48 127.9(2) .
C36 N5 C49 C50 -92.3(2) .
C36 N5 C49 C57 86.4(2) .
C57 C49 C50 C54 2.7(3) .
N5 C49 C50 C54 -178.70(18) .
C57 C49 C50 C51 -178.89(19) .
N5 C49 C50 C51 -0.3(3) .
C54 C50 C51 C52 -40.0(3) .
C49 C50 C51 C52 141.7(2) .
C54 C50 C51 C53 84.6(3) .
C49 C50 C51 C53 -93.8(3) .
C49 C50 C54 C55 -2.2(3) .
C51 C50 C54 C55 179.3(2) .
C50 C54 C55 C56 0.4(4) .
C54 C55 C56 C57 1.1(4) .
C55 C56 C57 C49 -0.7(3) .
C55 C56 C57 C58 177.9(2) .
C50 C49 C57 C56 -1.3(3) .
N5 C49 C57 C56 -179.86(18) .
C50 C49 C57 C58 -179.90(19) .
N5 C49 C57 C58 1.5(3) .
C56 C57 C58 C60 -95.5(3) .
C49 C57 C58 C60 83.1(3) .
C56 C57 C58 C59 30.3(3) .
C49 C57 C58 C59 -151.1(2) .
C65 N3 C61 C62 0.9(3) .
Mg1 N3 C61 C62 175.44(16) .
N3 C61 C62 C63 -3.2(3) .
N3 C61 C62 C66 176.2(2) .
C61 C62 C63 C64 3.2(3) .
C66 C62 C63 C64 -176.2(2) .
C62 C63 C64 C65 -1.1(4) .
C61 N3 C65 C64 1.5(3) .
Mg1 N3 C65 C64 -173.10(18) .
C63 C64 C65 N3 -1.4(4) .
C76 C74 C75 C76 -0.3(7) 3_556
C75 C74 C76 C78 177.9(5) .
C75 C74 C76 C75 0.3(6) 3_556
